data_7045419
loop_
_publ_author_name
'Cadman, Laura K.'
'Mahon, Mary F.'
'Burrows, Andrew D.'

_publ_section_title
;
 The effect of metal distribution on the luminescence properties of
 mixed-lanthanide metal-organic frameworks.
;
_journal_issue 7
_journal_name_full 'Dalton transactions (Cambridge, England : 2003)'
_journal_page_first 2360
_journal_page_last 2367
_journal_paper_doi 10.1039/c7dt04583b
_journal_volume 47
_journal_year 2018
_chemical_formula_moiety 'C16 H9 Dy O10, 0.8(H2 O), O'
_chemical_formula_sum 'C16 H12.6 Dy O11.8'
_chemical_formula_weight 556.16
_space_group_crystal_system monoclinic
_space_group_IT_number 14
_space_group_name_Hall '-P 2yn'
_space_group_name_H-M_alt 'P 1 21/n 1'
_symmetry_space_group_name_Hall '-P 2yn'
_symmetry_space_group_name_H-M 'P 1 21/n 1'
_atom_sites_solution_hydrogens mixed
_audit_creation_date 2017-11-21
_audit_creation_method
;
Olex2 1.2
(compiled 2017.08.10 svn.r3458 for OlexSys, GUI svn.r5381)
;
_audit_update_record
;
2017-11-21 deposited with the CCDC.
2018-01-18 downloaded from the CCDC.
;
_cell_angle_alpha 90
_cell_angle_beta 93.756(2)
_cell_angle_gamma 90
_cell_formula_units_Z 4
_cell_length_a 9.8077(2)
_cell_length_b 12.7197(3)
_cell_length_c 13.9411(4)
_cell_measurement_reflns_used 2716
_cell_measurement_temperature 150.00(10)
_cell_measurement_theta_max 72.4320
_cell_measurement_theta_min 4.7010
_cell_volume 1735.43(7)
_computing_cell_refinement 'CrysAlisPro 1.171.38.41 (Rigaku OD, 2015)'
_computing_data_collection 'CrysAlisPro 1.171.38.41 (Rigaku OD, 2015)'
_computing_data_reduction 'CrysAlisPro 1.171.38.41 (Rigaku OD, 2015)'
_computing_molecular_graphics 'Olex2 (Dolomanov et al., 2009)'
_computing_publication_material 'Olex2 (Dolomanov et al., 2009)'
_computing_structure_refinement 'ShelXL (Sheldrick, 2015)'
_computing_structure_solution 'ShelXS (Sheldrick, 2008)'
_diffrn_ambient_temperature 150.00(10)
_diffrn_detector_area_resol_mean 8.1150
_diffrn_detector_type EosS2
_diffrn_measured_fraction_theta_full 0.997
_diffrn_measured_fraction_theta_max 0.977
_diffrn_measurement_device 'four-circle diffractometer'
_diffrn_measurement_device_type 'SuperNova, Dual, Cu at zero, EosS2'
_diffrn_measurement_method '\w scans'
_diffrn_radiation_type CuK\a
_diffrn_radiation_wavelength 1.54184
_diffrn_reflns_av_R_equivalents 0.0324
_diffrn_reflns_av_unetI/netI 0.0458
_diffrn_reflns_Laue_measured_fraction_full 0.997
_diffrn_reflns_Laue_measured_fraction_max 0.977
_diffrn_reflns_limit_h_max 12
_diffrn_reflns_limit_h_min -10
_diffrn_reflns_limit_k_max 9
_diffrn_reflns_limit_k_min -15
_diffrn_reflns_limit_l_max 17
_diffrn_reflns_limit_l_min -16
_diffrn_reflns_number 6659
_diffrn_reflns_point_group_measured_fraction_full 0.997
_diffrn_reflns_point_group_measured_fraction_max 0.977
_diffrn_reflns_theta_full 67.684
_diffrn_reflns_theta_max 72.852
_diffrn_reflns_theta_min 4.711
_exptl_absorpt_coefficient_mu 23.679
_exptl_absorpt_correction_T_max 1.00000
_exptl_absorpt_correction_T_min 0.93527
_exptl_absorpt_correction_type multi-scan
_exptl_absorpt_process_details
;
CrysAlisPro 1.171.38.41 (Rigaku Oxford Diffraction, 2015)
Empirical absorption correction using spherical harmonics,
 implemented in SCALE3 ABSPACK scaling algorithm.
;
_exptl_crystal_colour colorless
_exptl_crystal_density_diffrn 2.129
_exptl_crystal_description block
_exptl_crystal_F_000 1076
_exptl_crystal_size_max 0.056
_exptl_crystal_size_mid 0.032
_exptl_crystal_size_min 0.025
_refine_diff_density_max 0.625
_refine_diff_density_min -0.516
_refine_diff_density_rms 0.105
_refine_ls_extinction_method none
_refine_ls_goodness_of_fit_ref 1.014
_refine_ls_hydrogen_treatment mixed
_refine_ls_matrix_type full
_refine_ls_number_parameters 278
_refine_ls_number_reflns 3377
_refine_ls_number_restraints 0
_refine_ls_restrained_S_all 1.014
_refine_ls_R_factor_all 0.0407
_refine_ls_R_factor_gt 0.0299
_refine_ls_shift/su_max 0.000
_refine_ls_shift/su_mean 0.000
_refine_ls_structure_factor_coef Fsqd
_refine_ls_weighting_details 'w=1/[\s^2^(Fo^2^)+(0.0247P)^2^] where P=(Fo^2^+2Fc^2^)/3'
_refine_ls_weighting_scheme calc
_refine_ls_wR_factor_gt 0.0610
_refine_ls_wR_factor_ref 0.0652
_reflns_Friedel_coverage 0.000
_reflns_number_gt 2749
_reflns_number_total 3377
_reflns_threshold_expression 'I > 2\s(I)'
_cod_data_source_file c7dt04583b2.cif
_cod_data_source_block s16lkc16-Cpd-5
_cod_depositor_comments 'Adding full bibliography for 7045418--7045423.cif.'
_cod_original_cell_volume 1735.42(8)
_cod_original_formula_sum 'C16 H12.60 Dy O11.80'
_cod_database_code 7045419
_shelxl_version_number 2014-3
_shelx_space_group_comment
;
The symmetry employed for this shelxl refinement is uniquely defined
by the following loop, which should always be used as a source of
symmetry information in preference to the above space-group names.
They are only intended as comments.
;
_olex2_refinement_description
;
1. Fixed Uiso
 At 1.2 times of:
  All C(H) groups, All O(H) groups, All O(H,H) groups
2. Others
 Fixed Sof: O11(0.8) H11A(0.8) H11B(0.8) O12(0.75) O12A(0.25)
3.a Free rotating group:
 O11(H11A,H11B)
3.b Rotating group:
 O10(H10A,H10B)
3.c Aromatic/amide H refined with riding coordinates:
 C3(H3), C5(H5), C7(H7), C10(H10), C12(H12), C14(H14)
3.d Idealised tetrahedral OH refined as rotating group:
 O9(H9)
;
_olex2_submission_special_instructions 'No special instructions were received'
_oxdiff_exptl_absorpt_empirical_details
;
Empirical correction (ABSPACK) includes:
- Absorption correction using spherical harmonics
- Frame scaling
;

loop_
_space_group_symop_operation_xyz
'x, y, z'
'-x+1/2, y+1/2, -z+1/2'
'-x, -y, -z'
'x-1/2, -y-1/2, z-1/2'

loop_
_atom_site_label
_atom_site_type_symbol
_atom_site_fract_x
_atom_site_fract_y
_atom_site_fract_z
_atom_site_U_iso_or_equiv
_atom_site_adp_type
_atom_site_occupancy
_atom_site_site_symmetry_order
_atom_site_calc_flag
_atom_site_refinement_flags_posn
_atom_site_refinement_flags_occupancy
_atom_site_disorder_assembly
_atom_site_disorder_group
Dy1 Dy 0.22835(2) 0.00313(2) 0.41688(2) 0.00687(7) Uani 1 1 d . . . .
O1 O 0.0773(3) -0.0202(2) 0.2786(2) 0.0129(6) Uani 1 1 d . . . .
O2 O 0.2100(3) 0.1189(2) 0.27218(19) 0.0104(5) Uani 1 1 d . . . .
O3 O 0.1058(3) 0.3884(2) 0.0164(2) 0.0119(5) Uani 1 1 d . . . .
O4 O -0.0914(3) 0.3789(2) -0.07017(19) 0.0107(5) Uani 1 1 d . . . .
O5 O -0.2467(3) 0.0092(2) -0.02158(19) 0.0127(5) Uani 1 1 d . . . .
O6 O -0.4014(3) -0.3653(2) -0.0422(2) 0.0133(6) Uani 1 1 d . . . .
O7 O -0.5716(3) -0.3737(2) 0.0547(2) 0.0154(6) Uani 1 1 d . . . .
O8 O -0.6336(3) -0.0688(2) 0.28610(19) 0.0112(5) Uani 1 1 d . . . .
O9 O -0.4676(3) 0.0520(3) 0.2847(2) 0.0206(7) Uani 1 1 d . . . .
H9 H -0.5080 0.0754 0.3410 0.025 Uiso 1 1 calc GR . . .
O10 O 0.2414(4) 0.0364(3) 0.5862(2) 0.0259(8) Uani 1 1 d . . . .
H10A H 0.2508 -0.0219 0.6172 0.05(2) Uiso 1 1 d GR . . .
H10B H 0.1677 0.0666 0.6018 0.05(2) Uiso 1 1 d GR . . .
O11 O 0.0602(5) -0.2303(3) 0.2377(4) 0.0357(12) Uani 0.8 1 d . P . .
H11A H 0.1340 -0.2652 0.2454 0.043 Uiso 0.8 1 d G P . .
H11B H 0.0764 -0.1658 0.2499 0.043 Uiso 0.8 1 d G P . .
O12 O -0.1786(6) -0.2229(4) 0.3267(5) 0.0405(14) Uani 0.75 1 d . P A 1
O12A O -0.140(2) -0.1728(16) 0.2880(13) 0.051(5) Uani 0.25 1 d . P B 2
C1 C 0.1103(4) 0.0649(3) 0.2386(3) 0.0095(7) Uani 1 1 d . . . .
C2 C 0.0255(4) 0.1029(3) 0.1520(3) 0.0101(7) Uani 1 1 d . . . .
C3 C 0.0493(4) 0.2023(3) 0.1142(3) 0.0086(7) Uani 1 1 d . . . .
H3 H 0.1176 0.2450 0.1423 0.010 Uiso 1 1 calc R . . .
C4 C -0.0298(4) 0.2369(3) 0.0341(3) 0.0080(7) Uani 1 1 d . . . .
C5 C -0.1322(4) 0.1730(3) -0.0092(3) 0.0092(7) Uani 1 1 d . . . .
H5 H -0.1861 0.1969 -0.0620 0.011 Uiso 1 1 calc R . . .
C6 C -0.1522(4) 0.0730(3) 0.0279(3) 0.0080(7) Uani 1 1 d . . . .
C7 C -0.0752(4) 0.0383(3) 0.1090(3) 0.0102(7) Uani 1 1 d . . . .
H7 H -0.0909 -0.0279 0.1344 0.012 Uiso 1 1 calc R . . .
C8 C -0.0019(4) 0.3428(3) -0.0081(3) 0.0073(7) Uani 1 1 d . . . .
C9 C -0.3294(4) -0.0515(3) 0.0324(3) 0.0089(7) Uani 1 1 d . . . .
C10 C -0.3586(4) -0.1535(3) 0.0008(3) 0.0094(7) Uani 1 1 d . . . .
H10 H -0.3183 -0.1801 -0.0526 0.011 Uiso 1 1 calc R . . .
C11 C -0.4483(4) -0.2151(3) 0.0497(3) 0.0092(7) Uani 1 1 d . . . .
C12 C -0.5088(4) -0.1760(3) 0.1308(3) 0.0084(7) Uani 1 1 d . . . .
H12 H -0.5702 -0.2166 0.1630 0.010 Uiso 1 1 calc R . . .
C13 C -0.4747(4) -0.0745(3) 0.1620(3) 0.0093(7) Uani 1 1 d . . . .
C14 C -0.3858(4) -0.0125(3) 0.1131(3) 0.0101(7) Uani 1 1 d . . . .
H14 H -0.3644 0.0551 0.1346 0.012 Uiso 1 1 calc R . . .
C15 C -0.4760(4) -0.3268(3) 0.0181(3) 0.0099(7) Uani 1 1 d . . . .
C16 C -0.5348(4) -0.0312(3) 0.2493(3) 0.0111(7) Uani 1 1 d . . . .

loop_
_atom_site_aniso_label
_atom_site_aniso_U_11
_atom_site_aniso_U_22
_atom_site_aniso_U_33
_atom_site_aniso_U_23
_atom_site_aniso_U_13
_atom_site_aniso_U_12
Dy1 0.00808(10) 0.00592(10) 0.00663(10) 0.00100(9) 0.00059(6) 0.00193(10)
O1 0.0155(13) 0.0093(13) 0.0133(13) 0.0056(10) -0.0038(10) -0.0015(11)
O2 0.0105(13) 0.0092(12) 0.0111(12) 0.0027(10) -0.0021(10) -0.0015(11)
O3 0.0118(13) 0.0108(12) 0.0124(13) 0.0023(11) -0.0040(10) -0.0052(11)
O4 0.0149(14) 0.0089(12) 0.0081(12) 0.0039(10) -0.0008(10) -0.0002(11)
O5 0.0181(13) 0.0119(13) 0.0079(11) 0.0005(10) -0.0003(10) -0.0078(12)
O6 0.0161(14) 0.0092(13) 0.0151(14) -0.0047(10) 0.0058(11) -0.0014(11)
O7 0.0189(15) 0.0114(13) 0.0169(14) -0.0045(11) 0.0075(11) -0.0086(12)
O8 0.0132(13) 0.0102(12) 0.0106(13) 0.0018(10) 0.0027(10) 0.0008(11)
O9 0.0176(15) 0.0225(15) 0.0227(15) -0.0171(13) 0.0096(12) -0.0076(13)
O10 0.036(2) 0.0297(18) 0.0112(14) -0.0015(13) -0.0005(13) 0.0188(15)
O11 0.050(3) 0.015(2) 0.044(3) -0.0115(19) 0.017(2) -0.007(2)
O12 0.041(3) 0.033(3) 0.050(4) -0.013(3) 0.025(3) -0.006(3)
O12A 0.057(12) 0.058(12) 0.040(11) -0.026(9) 0.010(9) 0.020(11)
C1 0.0144(19) 0.0050(16) 0.0093(17) 0.0001(13) 0.0019(14) 0.0016(14)
C2 0.0119(18) 0.0103(18) 0.0081(17) 0.0001(14) 0.0018(14) 0.0012(15)
C3 0.0070(16) 0.0082(16) 0.0105(17) -0.0010(14) -0.0017(13) -0.0020(14)
C4 0.0079(17) 0.0080(16) 0.0085(16) 0.0014(13) 0.0025(13) -0.0006(14)
C5 0.0089(17) 0.0102(17) 0.0083(17) 0.0040(13) 0.0002(13) -0.0003(14)
C6 0.0106(17) 0.0079(17) 0.0058(16) -0.0007(13) 0.0029(13) -0.0024(14)
C7 0.0125(18) 0.0083(17) 0.0098(17) 0.0047(13) 0.0008(14) 0.0017(14)
C8 0.0071(16) 0.0114(17) 0.0037(15) -0.0015(14) 0.0026(12) -0.0008(15)
C9 0.0088(17) 0.0087(17) 0.0089(16) 0.0009(14) -0.0010(13) -0.0023(14)
C10 0.0084(17) 0.0086(17) 0.0116(18) -0.0022(14) 0.0031(13) -0.0005(14)
C11 0.0103(18) 0.0059(17) 0.0113(18) 0.0006(14) 0.0005(14) -0.0002(14)
C12 0.0075(17) 0.0074(17) 0.0104(17) -0.0029(13) 0.0012(13) -0.0012(14)
C13 0.0112(17) 0.0105(18) 0.0063(16) -0.0024(14) 0.0020(13) 0.0008(15)
C14 0.0137(17) 0.0053(16) 0.0110(17) -0.0020(14) -0.0007(13) -0.0012(15)
C15 0.0103(19) 0.0099(18) 0.0096(18) -0.0011(13) 0.0007(14) -0.0017(14)
C16 0.0130(18) 0.0081(17) 0.0121(17) -0.0035(14) 0.0001(14) 0.0024(14)

loop_
_atom_type_symbol
_atom_type_description
_atom_type_scat_dispersion_real
_atom_type_scat_dispersion_imag
_atom_type_scat_source
C C 0.0181 0.0091 'International Tables Vol C Tables 4.2.6.8 and 6.1.1.4'
H H 0.0000 0.0000 'International Tables Vol C Tables 4.2.6.8 and 6.1.1.4'
Dy Dy -9.8046 9.8477 'International Tables Vol C Tables 4.2.6.8 and 6.1.1.4'
O O 0.0492 0.0322 'International Tables Vol C Tables 4.2.6.8 and 6.1.1.4'

loop_
_geom_angle_atom_site_label_1
_geom_angle_atom_site_label_2
_geom_angle_atom_site_label_3
_geom_angle
_geom_angle_site_symmetry_1
_geom_angle_site_symmetry_3
O1 Dy1 O2 53.73(9) . .
O1 Dy1 O8 72.68(9) . 1_655
O1 Dy1 O10 144.50(11) . .
O1 Dy1 C1 27.00(10) . .
O2 Dy1 O8 69.02(9) . 1_655
O2 Dy1 C1 26.89(10) . .
O3 Dy1 O1 128.90(9) 2_545 .
O3 Dy1 O2 134.68(10) 2_545 .
O3 Dy1 O8 70.54(9) 2_545 1_655
O3 Dy1 O10 74.12(10) 2_545 .
O3 Dy1 C1 140.38(10) 2_545 .
O4 Dy1 O1 125.24(9) 4_666 .
O4 Dy1 O2 72.23(9) 4_666 .
O4 Dy1 O3 82.28(10) 4_666 2_545
O4 Dy1 O8 81.24(9) 4_666 1_655
O4 Dy1 O10 79.48(11) 4_666 .
O4 Dy1 C1 99.04(10) 4_666 .
O6 Dy1 O1 77.07(10) 4_656 .
O6 Dy1 O2 130.53(10) 4_656 .
O6 Dy1 O3 78.66(10) 4_656 2_545
O6 Dy1 O4 157.16(10) 4_656 4_666
O6 Dy1 O8 103.85(9) 4_656 1_655
O6 Dy1 O10 83.28(11) 4_656 .
O6 Dy1 C1 103.65(11) 4_656 .
O7 Dy1 O1 80.36(10) 2_455 .
O7 Dy1 O2 73.60(10) 2_455 .
O7 Dy1 O3 146.35(10) 2_455 2_545
O7 Dy1 O4 93.56(10) 2_455 4_666
O7 Dy1 O6 95.35(10) 2_455 4_656
O7 Dy1 O8 142.06(9) 2_455 1_655
O7 Dy1 O10 72.30(11) 2_455 .
O7 Dy1 C1 73.26(11) 2_455 .
O8 Dy1 C1 70.57(10) 1_655 .
O10 Dy1 O2 133.60(10) . .
O10 Dy1 O8 141.55(10) . 1_655
O10 Dy1 C1 145.35(11) . .
C1 O1 Dy1 95.0(2) . .
C1 O2 Dy1 89.5(2) . .
C8 O3 Dy1 165.1(3) . 2
C8 O4 Dy1 140.6(2) . 4_565
C9 O5 C6 117.1(3) . .
C15 O6 Dy1 146.8(3) . 4
C15 O7 Dy1 161.1(3) . 2_445
C16 O8 Dy1 129.9(3) . 1_455
C16 O9 H9 109.5 . .
Dy1 O10 H10A 109.9 . .
Dy1 O10 H10B 109.6 . .
H10A O10 H10B 108.9 . .
H11A O11 H11B 109.4 . .
O1 C1 Dy1 57.99(19) . .
O1 C1 C2 119.0(3) . .
O2 C1 Dy1 63.6(2) . .
O2 C1 O1 121.0(4) . .
O2 C1 C2 120.0(3) . .
C2 C1 Dy1 170.0(3) . .
C3 C2 C1 119.9(4) . .
C7 C2 C1 119.8(3) . .
C7 C2 C3 120.2(4) . .
C2 C3 H3 120.2 . .
C4 C3 C2 119.6(4) . .
C4 C3 H3 120.2 . .
C3 C4 C5 120.7(3) . .
C3 C4 C8 119.5(3) . .
C5 C4 C8 119.8(3) . .
C4 C5 H5 120.5 . .
C6 C5 C4 119.1(4) . .
C6 C5 H5 120.5 . .
O5 C6 C5 117.2(3) . .
O5 C6 C7 122.0(3) . .
C7 C6 C5 120.7(4) . .
C2 C7 H7 120.1 . .
C6 C7 C2 119.7(3) . .
C6 C7 H7 120.1 . .
O3 C8 O4 123.8(3) . .
O3 C8 C4 119.2(3) . .
O4 C8 C4 116.9(3) . .
O5 C9 C10 117.7(3) . .
C14 C9 O5 121.7(3) . .
C14 C9 C10 120.6(4) . .
C9 C10 H10 120.2 . .
C11 C10 C9 119.6(3) . .
C11 C10 H10 120.2 . .
C10 C11 C12 120.7(4) . .
C10 C11 C15 119.8(3) . .
C12 C11 C15 119.5(3) . .
C11 C12 H12 120.9 . .
C13 C12 C11 118.3(3) . .
C13 C12 H12 120.9 . .
C12 C13 C16 119.7(3) . .
C14 C13 C12 121.2(3) . .
C14 C13 C16 119.1(3) . .
C9 C14 C13 119.7(3) . .
C9 C14 H14 120.2 . .
C13 C14 H14 120.2 . .
O6 C15 C11 117.6(3) . .
O7 C15 O6 125.1(4) . .
O7 C15 C11 117.3(3) . .
O8 C16 O9 123.0(4) . .
O8 C16 C13 124.4(4) . .
O9 C16 C13 112.6(3) . .

loop_
_geom_bond_atom_site_label_1
_geom_bond_atom_site_label_2
_geom_bond_distance
_geom_bond_site_symmetry_2
Dy1 O1 2.372(3) .
Dy1 O2 2.495(3) .
Dy1 O3 2.333(3) 2_545
Dy1 O4 2.317(3) 4_666
Dy1 O6 2.262(3) 4_656
Dy1 O7 2.248(3) 2_455
Dy1 O8 2.513(3) 1_655
Dy1 O10 2.393(3) .
Dy1 C1 2.786(4) .
O1 C1 1.270(5) .
O2 C1 1.260(5) .
O3 Dy1 2.333(3) 2
O3 C8 1.233(5) .
O4 Dy1 2.317(3) 4_565
O4 C8 1.277(5) .
O5 C6 1.382(5) .
O5 C9 1.379(5) .
O6 Dy1 2.262(3) 4
O6 C15 1.250(5) .
O7 Dy1 2.248(3) 2_445
O7 C15 1.248(5) .
O8 Dy1 2.513(3) 1_455
O8 C16 1.223(5) .
O9 H9 0.9501 .
O9 C16 1.326(5) .
O10 H10A 0.8596 .
O10 H10B 0.8597 .
O11 H11A 0.8497 .
O11 H11B 0.8503 .
C1 C2 1.500(5) .
C2 C3 1.396(5) .
C2 C7 1.390(6) .
C3 H3 0.9300 .
C3 C4 1.388(5) .
C4 C5 1.398(5) .
C4 C8 1.502(5) .
C5 H5 0.9300 .
C5 C6 1.392(5) .
C6 C7 1.389(5) .
C7 H7 0.9300 .
C9 C10 1.393(5) .
C9 C14 1.378(5) .
C10 H10 0.9300 .
C10 C11 1.390(5) .
C11 C12 1.402(5) .
C11 C15 1.506(5) .
C12 H12 0.9300 .
C12 C13 1.396(5) .
C13 C14 1.388(5) .
C13 C16 1.492(5) .
C14 H14 0.9300 .

loop_
_geom_torsion_atom_site_label_1
_geom_torsion_atom_site_label_2
_geom_torsion_atom_site_label_3
_geom_torsion_atom_site_label_4
_geom_torsion
_geom_torsion_site_symmetry_1
Dy1 O1 C1 O2 8.8(4) .
Dy1 O1 C1 C2 -168.9(3) .
Dy1 O2 C1 O1 -8.4(4) .
Dy1 O2 C1 C2 169.4(3) .
Dy1 O3 C8 O4 73.0(11) 2
Dy1 O3 C8 C4 -109.1(10) 2
Dy1 O4 C8 O3 -81.5(5) 4_565
Dy1 O4 C8 C4 100.6(4) 4_565
Dy1 O6 C15 O7 -47.9(7) 4
Dy1 O6 C15 C11 131.8(4) 4
Dy1 O7 C15 O6 -9.1(12) 2_445
Dy1 O7 C15 C11 171.1(7) 2_445
Dy1 O8 C16 O9 11.1(6) 1_455
Dy1 O8 C16 C13 -170.4(3) 1_455
O1 C1 C2 C3 172.0(3) .
O1 C1 C2 C7 -9.0(5) .
O2 C1 C2 C3 -5.8(5) .
O2 C1 C2 C7 173.2(3) .
O5 C6 C7 C2 175.3(3) .
O5 C9 C10 C11 -176.1(3) .
O5 C9 C14 C13 176.4(3) .
C1 C2 C3 C4 -179.9(3) .
C1 C2 C7 C6 -179.0(3) .
C2 C3 C4 C5 -0.4(6) .
C2 C3 C4 C8 -178.5(3) .
C3 C2 C7 C6 0.0(6) .
C3 C4 C5 C6 -1.3(6) .
C3 C4 C8 O3 14.1(5) .
C3 C4 C8 O4 -167.9(3) .
C4 C5 C6 O5 -174.8(3) .
C4 C5 C6 C7 2.3(6) .
C5 C4 C8 O3 -164.1(3) .
C5 C4 C8 O4 14.0(5) .
C5 C6 C7 C2 -1.7(6) .
C6 O5 C9 C10 -140.7(4) .
C6 O5 C9 C14 41.5(5) .
C7 C2 C3 C4 1.0(6) .
C8 C4 C5 C6 176.8(3) .
C9 O5 C6 C5 -140.3(4) .
C9 O5 C6 C7 42.6(5) .
C9 C10 C11 C12 -0.5(6) .
C9 C10 C11 C15 -177.7(3) .
C10 C9 C14 C13 -1.4(6) .
C10 C11 C12 C13 -1.2(6) .
C10 C11 C15 O6 10.6(6) .
C10 C11 C15 O7 -169.7(4) .
C11 C12 C13 C14 1.6(6) .
C11 C12 C13 C16 -178.7(4) .
C12 C11 C15 O6 -166.7(4) .
C12 C11 C15 O7 13.1(6) .
C12 C13 C14 C9 -0.3(6) .
C12 C13 C16 O8 -15.4(6) .
C12 C13 C16 O9 163.2(4) .
C14 C9 C10 C11 1.8(6) .
C14 C13 C16 O8 164.3(4) .
C14 C13 C16 O9 -17.1(5) .
C15 C11 C12 C13 176.1(3) .
C16 C13 C14 C9 180.0(3) .
